data_4067068
loop_
_publ_author_name
'Kumaran, Elumalai'
'Sridevi, Venugopal Shanmugham'
'Leong, Weng Kee'

_publ_section_title
;
 Orthometalated Amino-Carbene Derivatives of Iridium via Anilines and
 Terminal Alkynes
;
_journal_issue 23
_journal_name_full Organometallics
_journal_page_first 6417
_journal_paper_doi 10.1021/om100803g
_journal_volume 29
_journal_year 2010
_chemical_formula_sum 'C17 H24 Cl2 Ir N'
_chemical_formula_weight 505.47
_chemical_name_systematic
; 
 ? 
;
_space_group_IT_number 2
_symmetry_cell_setting triclinic
_symmetry_space_group_name_Hall '-P 1'
_symmetry_space_group_name_H-M 'P -1'
_atom_sites_solution_hydrogens geom
_atom_sites_solution_primary direct
_atom_sites_solution_secondary difmap
_audit_creation_method SHELXL-97
_cell_angle_alpha 111.5660(10)
_cell_angle_beta 91.2870(10)
_cell_angle_gamma 98.6600(10)
_cell_formula_units_Z 2
_cell_length_a 7.6373(3)
_cell_length_b 10.1289(4)
_cell_length_c 12.9160(5)
_cell_measurement_reflns_used 9027
_cell_measurement_temperature 223(2)
_cell_measurement_theta_max 30.44
_cell_measurement_theta_min 2.19
_cell_volume 915.31(6)
_computing_cell_refinement 'Bruker SMART'
_computing_data_collection 'Bruker SMART'
_computing_data_reduction 'Bruker SAINT'
_computing_molecular_graphics 'Bruker SHELXTL'
_computing_publication_material 'Bruker SHELXTL'
_computing_structure_refinement 'SHELXL-97 (Sheldrick, 1997)'
_computing_structure_solution 'SHELXS-97 (Sheldrick, 1990)'
_diffrn_ambient_temperature 223(2)
_diffrn_measured_fraction_theta_full 1.000
_diffrn_measured_fraction_theta_max 1.000
_diffrn_measurement_device_type 'CCD area detector'
_diffrn_measurement_method 'phi and omega scans'
_diffrn_radiation_monochromator graphite
_diffrn_radiation_source 'fine-focus sealed tube'
_diffrn_radiation_type MoK\a
_diffrn_radiation_wavelength 0.71073
_diffrn_reflns_av_R_equivalents 0.0238
_diffrn_reflns_av_sigmaI/netI 0.0224
_diffrn_reflns_limit_h_max 9
_diffrn_reflns_limit_h_min -9
_diffrn_reflns_limit_k_max 11
_diffrn_reflns_limit_k_min -12
_diffrn_reflns_limit_l_max 16
_diffrn_reflns_limit_l_min 0
_diffrn_reflns_number 14,003
_diffrn_reflns_theta_full 26.37
_diffrn_reflns_theta_max 26.37
_diffrn_reflns_theta_min 2.19
_exptl_absorpt_coefficient_mu 7.579
_exptl_absorpt_correction_T_max 0.2254
_exptl_absorpt_correction_T_min 0.2095
_exptl_absorpt_correction_type multi-scan
_exptl_absorpt_process_details SADABS
_exptl_crystal_colour orange
_exptl_crystal_density_diffrn 1.834
_exptl_crystal_density_meas 0
_exptl_crystal_density_method 'not measured'
_exptl_crystal_description block
_exptl_crystal_F_000 488
_exptl_crystal_size_max 0.30
_exptl_crystal_size_mid 0.28
_exptl_crystal_size_min 0.28
_refine_diff_density_max 1.102
_refine_diff_density_min -0.600
_refine_diff_density_rms 0.092
_refine_ls_extinction_method none
_refine_ls_goodness_of_fit_ref 1.053
_refine_ls_hydrogen_treatment mixed
_refine_ls_matrix_type full
_refine_ls_number_parameters 204
_refine_ls_number_reflns 3752
_refine_ls_number_restraints 0
_refine_ls_restrained_S_all 1.053
_refine_ls_R_factor_all 0.0183
_refine_ls_R_factor_gt 0.0175
_refine_ls_shift/su_max 0.001
_refine_ls_shift/su_mean 0.000
_refine_ls_structure_factor_coef Fsqd
_refine_ls_weighting_details 'calc w=1/[\s^2^(Fo^2^)+(0.0214P)^2^+0.7533P] where P=(Fo^2^+2Fc^2^)/3'
_refine_ls_weighting_scheme calc
_refine_ls_wR_factor_gt 0.0439
_refine_ls_wR_factor_ref 0.0442
_reflns_number_gt 3627
_reflns_number_total 3752
_reflns_threshold_expression >2sigma(I)
_cod_data_source_file om100803g_si_003.cif
_cod_data_source_block 5b
_cod_depositor_comments
;
The following automatic conversions were performed:

'_symmetry_cell_setting' value 'Triclinic' changed to 'triclinic'
according to /home/saulius/struct/CIF-dictionaries/cif_core.dic
dictionary named 'cif_core.dic' version 2.4.1 from 2010-06-29.

Automatic conversion script
Id: cif_fix_values 1715 2011-07-08 13:25:40Z adriana 
;
_cod_original_sg_symbol_H-M P-1
_cod_database_code 4067068

loop_
_symmetry_equiv_pos_as_xyz
'x, y, z'
'-x, -y, -z'

loop_
_atom_site_label
_atom_site_type_symbol
_atom_site_fract_x
_atom_site_fract_y
_atom_site_fract_z
_atom_site_U_iso_or_equiv
_atom_site_adp_type
_atom_site_occupancy
_atom_site_symmetry_multiplicity
_atom_site_calc_flag
_atom_site_refinement_flags
Ir1 Ir 0.880014(13) 0.192024(11) 0.355572(9) 0.02595(5) Uani 1 1 d .
Cl1 Cl 1.10147(10) 0.33051(8) 0.51077(6) 0.03322(16) Uani 1 1 d .
Cl2 Cl 1.11310(10) 0.07537(8) 0.25877(7) 0.03759(17) Uani 1 1 d .
N11 N 0.9906(4) 0.3613(3) 0.2989(2) 0.0311(5) Uani 1 1 d .
C1 C 0.6375(4) 0.0705(4) 0.2607(3) 0.0389(7) Uani 1 1 d .
C2 C 0.7006(4) -0.0063(3) 0.3247(3) 0.0332(7) Uani 1 1 d .
C3 C 0.7106(4) 0.0829(3) 0.4403(3) 0.0334(7) Uani 1 1 d .
C4 C 0.6502(4) 0.2150(4) 0.4492(3) 0.0377(7) Uani 1 1 d .
C5 C 0.6031(4) 0.2055(4) 0.3389(3) 0.0391(7) Uani 1 1 d .
C6 C 0.5940(6) 0.0115(5) 0.1373(3) 0.0624(12) Uani 1 1 d .
H6A H 0.4724 -0.0395 0.1198 0.094 Uiso 1 1 calc R
H6B H 0.6739 -0.0544 0.1014 0.094 Uiso 1 1 calc R
H6C H 0.6073 0.0900 0.1106 0.094 Uiso 1 1 calc R
C7 C 0.7483(5) -0.1536(4) 0.2792(4) 0.0501(9) Uani 1 1 d .
H7A H 0.8311 -0.1637 0.3328 0.075 Uiso 1 1 calc R
H7B H 0.8030 -0.1676 0.2097 0.075 Uiso 1 1 calc R
H7C H 0.6417 -0.2252 0.2655 0.075 Uiso 1 1 calc R
C8 C 0.7633(5) 0.0466(5) 0.5373(3) 0.0472(9) Uani 1 1 d .
H8A H 0.6578 0.0212 0.5710 0.071 Uiso 1 1 calc R
H8B H 0.8398 0.1292 0.5921 0.071 Uiso 1 1 calc R
H8C H 0.8267 -0.0343 0.5119 0.071 Uiso 1 1 calc R
C9 C 0.6295(6) 0.3360(4) 0.5566(4) 0.0593(11) Uani 1 1 d .
H9A H 0.5107 0.3189 0.5793 0.089 Uiso 1 1 calc R
H9B H 0.6481 0.4264 0.5453 0.089 Uiso 1 1 calc R
H9C H 0.7163 0.3405 0.6143 0.089 Uiso 1 1 calc R
C10 C 0.5263(5) 0.3190(5) 0.3133(5) 0.0639(13) Uani 1 1 d .
H10A H 0.5283 0.2999 0.2341 0.096 Uiso 1 1 calc R
H10B H 0.5963 0.4128 0.3557 0.096 Uiso 1 1 calc R
H10C H 0.4047 0.3174 0.3335 0.096 Uiso 1 1 calc R
C11 C 0.9282(4) 0.3608(3) 0.1916(3) 0.0320(6) Uani 1 1 d .
C12 C 0.8375(5) 0.4656(4) 0.1865(3) 0.0418(8) Uani 1 1 d .
H12 H 0.8173 0.5394 0.2527 0.050 Uiso 1 1 calc R
C13 C 0.7756(5) 0.4630(4) 0.0839(3) 0.0497(9) Uani 1 1 d .
H13 H 0.7132 0.5352 0.0815 0.060 Uiso 1 1 calc R
C14 C 0.8038(5) 0.3558(4) -0.0154(3) 0.0479(9) Uani 1 1 d .
C15 C 0.8986(6) 0.2523(4) -0.0079(3) 0.0506(9) Uani 1 1 d .
H15 H 0.9210 0.1794 -0.0739 0.061 Uiso 1 1 calc R
C16 C 0.9609(5) 0.2536(4) 0.0941(3) 0.0438(8) Uani 1 1 d .
H16 H 1.0247 0.1825 0.0972 0.053 Uiso 1 1 calc R
C17 C 0.7379(7) 0.3549(6) -0.1265(3) 0.0672(13) Uani 1 1 d .
H17A H 0.7385 0.2608 -0.1840 0.101 Uiso 1 1 calc R
H17B H 0.8148 0.4276 -0.1443 0.101 Uiso 1 1 calc R
H17C H 0.6177 0.3756 -0.1227 0.101 Uiso 1 1 calc R
H11A H 0.982(4) 0.440(4) 0.349(3) 0.027(8) Uiso 1 1 d .
H11B H 1.103(6) 0.358(4) 0.295(3) 0.048(11) Uiso 1 1 d .

loop_
_atom_site_aniso_label
_atom_site_aniso_U_11
_atom_site_aniso_U_22
_atom_site_aniso_U_33
_atom_site_aniso_U_23
_atom_site_aniso_U_13
_atom_site_aniso_U_12
Ir1 0.02453(7) 0.02031(7) 0.03038(7) 0.00657(5) 0.00033(4) 0.00389(4)
Cl1 0.0343(4) 0.0267(4) 0.0331(4) 0.0056(3) -0.0044(3) 0.0046(3)
Cl2 0.0373(4) 0.0285(4) 0.0432(4) 0.0066(3) 0.0083(3) 0.0115(3)
N11 0.0341(15) 0.0235(13) 0.0315(14) 0.0057(11) 0.0011(11) 0.0041(11)
C1 0.0310(16) 0.0395(18) 0.0445(19) 0.0193(15) -0.0064(14) -0.0068(13)
C2 0.0289(15) 0.0249(15) 0.0422(17) 0.0108(13) 0.0006(13) -0.0016(12)
C3 0.0256(14) 0.0297(16) 0.0450(18) 0.0154(14) 0.0044(13) 0.0017(12)
C4 0.0272(15) 0.0319(16) 0.051(2) 0.0124(15) 0.0072(14) 0.0051(12)
C5 0.0250(15) 0.0351(17) 0.060(2) 0.0223(16) -0.0023(14) 0.0015(12)
C6 0.062(3) 0.069(3) 0.047(2) 0.025(2) -0.0195(19) -0.019(2)
C7 0.052(2) 0.0232(16) 0.066(2) 0.0078(16) 0.0055(18) 0.0004(15)
C8 0.0401(19) 0.060(2) 0.046(2) 0.0280(19) 0.0033(15) 0.0014(17)
C9 0.050(2) 0.047(2) 0.066(3) 0.003(2) 0.026(2) 0.0103(18)
C10 0.0334(19) 0.057(3) 0.119(4) 0.053(3) -0.002(2) 0.0097(17)
C11 0.0367(16) 0.0258(15) 0.0292(15) 0.0078(12) 0.0027(12) -0.0010(12)
C12 0.056(2) 0.0334(17) 0.0339(17) 0.0087(14) 0.0015(15) 0.0115(15)
C13 0.059(2) 0.048(2) 0.043(2) 0.0193(17) -0.0030(17) 0.0096(18)
C14 0.054(2) 0.049(2) 0.0360(18) 0.0165(16) -0.0014(16) -0.0083(17)
C15 0.072(3) 0.041(2) 0.0299(17) 0.0063(15) 0.0098(17) 0.0007(18)
C16 0.058(2) 0.0316(17) 0.0388(18) 0.0089(14) 0.0099(16) 0.0092(15)
C17 0.073(3) 0.082(3) 0.042(2) 0.028(2) -0.009(2) -0.011(2)

loop_
_atom_type_symbol
_atom_type_description
_atom_type_scat_dispersion_real
_atom_type_scat_dispersion_imag
_atom_type_scat_source
C C 0.0033 0.0016 'International Tables Vol C Tables 4.2.6.8 and 6.1.1.4'
H H 0.0000 0.0000 'International Tables Vol C Tables 4.2.6.8 and 6.1.1.4'
N N 0.0061 0.0033 'International Tables Vol C Tables 4.2.6.8 and 6.1.1.4'
Cl Cl 0.1484 0.1585 'International Tables Vol C Tables 4.2.6.8 and 6.1.1.4'
Ir Ir -1.4442 7.9887 'International Tables Vol C Tables 4.2.6.8 and 6.1.1.4'

loop_
_geom_angle_atom_site_label_1
_geom_angle_atom_site_label_2
_geom_angle_atom_site_label_3
_geom_angle
C1 Ir1 C4 65.82(13)
C1 Ir1 C3 65.85(12)
C4 Ir1 C3 39.35(12)
C1 Ir1 C5 39.20(14)
C4 Ir1 C5 38.75(14)
C3 Ir1 C5 65.33(12)
C1 Ir1 C2 39.41(12)
C4 Ir1 C2 65.42(12)
C3 Ir1 C2 38.74(12)
C5 Ir1 C2 65.30(12)
C1 Ir1 N11 111.69(11)
C4 Ir1 N11 119.56(12)
C3 Ir1 N11 158.79(12)
C5 Ir1 N11 98.94(12)
C2 Ir1 N11 149.12(11)
C1 Ir1 Cl2 105.97(10)
C4 Ir1 Cl2 157.07(9)
C3 Ir1 Cl2 117.86(9)
C5 Ir1 Cl2 143.44(10)
C2 Ir1 Cl2 94.35(9)
N11 Ir1 Cl2 83.31(8)
C1 Ir1 Cl1 162.34(10)
C4 Ir1 Cl1 97.36(10)
C3 Ir1 Cl1 97.96(9)
C5 Ir1 Cl1 128.99(10)
C2 Ir1 Cl1 130.11(9)
N11 Ir1 Cl1 80.67(7)
Cl2 Ir1 Cl1 87.50(3)
C11 N11 Ir1 120.85(19)
C5 C1 C2 107.3(3)
C5 C1 C6 126.5(3)
C2 C1 C6 125.8(3)
C5 C1 Ir1 71.05(18)
C2 C1 Ir1 71.00(17)
C6 C1 Ir1 129.2(3)
C3 C2 C1 108.3(3)
C3 C2 C7 125.2(3)
C1 C2 C7 126.5(3)
C3 C2 Ir1 70.50(17)
C1 C2 Ir1 69.59(17)
C7 C2 Ir1 125.5(2)
C2 C3 C4 107.9(3)
C2 C3 C8 127.2(3)
C4 C3 C8 124.7(3)
C2 C3 Ir1 70.76(17)
C4 C3 Ir1 70.25(18)
C8 C3 Ir1 127.1(2)
C5 C4 C3 107.8(3)
C5 C4 C9 126.4(3)
C3 C4 C9 125.6(3)
C5 C4 Ir1 70.78(19)
C3 C4 Ir1 70.40(17)
C9 C4 Ir1 127.4(2)
C4 C5 C1 108.6(3)
C4 C5 C10 124.0(4)
C1 C5 C10 127.4(4)
C4 C5 Ir1 70.47(18)
C1 C5 Ir1 69.75(18)
C10 C5 Ir1 126.9(2)
C12 C11 C16 120.0(3)
C12 C11 N11 120.4(3)
C16 C11 N11 119.5(3)
C11 C12 C13 120.1(3)
C12 C13 C14 121.4(4)
C13 C14 C15 117.3(3)
C13 C14 C17 121.0(4)
C15 C14 C17 121.7(4)
C16 C15 C14 121.9(3)
C11 C16 C15 119.3(3)

loop_
_geom_bond_atom_site_label_1
_geom_bond_atom_site_label_2
_geom_bond_distance
Ir1 C1 2.133(3)
Ir1 C4 2.146(3)
Ir1 C3 2.148(3)
Ir1 C5 2.150(3)
Ir1 C2 2.152(3)
Ir1 N11 2.169(3)
Ir1 Cl2 2.4033(7)
Ir1 Cl1 2.4315(7)
N11 C11 1.453(4)
C1 C5 1.437(5)
C1 C2 1.445(5)
C1 C6 1.491(5)
C2 C3 1.426(5)
C2 C7 1.494(5)
C3 C4 1.446(4)
C3 C8 1.493(5)
C4 C5 1.425(5)
C4 C9 1.506(5)
C5 C10 1.500(5)
C11 C12 1.372(5)
C11 C16 1.384(4)
C12 C13 1.386(5)
C13 C14 1.389(5)
C14 C15 1.390(6)
C14 C17 1.506(5)
C15 C16 1.386(5)
